data_7202789
loop_
_publ_author_name
'Lee, Kwang-Ming'
'Chen, Jack C. C.'
'Huang, Chao-June'
'Lin, Ivan J. B.'

_publ_section_title
;
 Rectangular architectures formed by acyclic
 diamido-metal-N-heterocyclic carbenes with skewed conformation
;
_journal_issue 4
_journal_name_full CrystEngComm
_journal_page_first 278
_journal_paper_doi 10.1039/b702032p
_journal_volume 9
_journal_year 2007
_chemical_formula_sum 'C20 H21 F12 Hg N11 O2 P2'
_chemical_formula_weight 938.01
_chemical_name_systematic
;
?
;
_space_group_IT_number 2
_symmetry_cell_setting triclinic
_symmetry_space_group_name_Hall '-P 1'
_symmetry_space_group_name_H-M 'P -1'
_atom_sites_solution_hydrogens geom
_atom_sites_solution_primary direct
_atom_sites_solution_secondary difmap
_audit_creation_method SHELXL-97
_cell_angle_alpha 80.882(3)
_cell_angle_beta 80.403(3)
_cell_angle_gamma 86.436(3)
_cell_formula_units_Z 2
_cell_length_a 9.1435(16)
_cell_length_b 11.0699(19)
_cell_length_c 15.513(3)
_cell_measurement_temperature 293(2)
_cell_volume 1527.6(5)
_computing_cell_refinement 'Bruker SMART'
_computing_data_collection 'Bruker SMART'
_computing_data_reduction 'Bruker SAINT'
_computing_molecular_graphics 'Bruker SHELXTL'
_computing_publication_material 'Bruker SHELXTL'
_computing_structure_refinement 'SHELXL-97 (Sheldrick, 1997)'
_computing_structure_solution 'SHELXS-97 (Sheldrick, 1990)'
_diffrn_ambient_temperature 293(2)
_diffrn_measured_fraction_theta_full 0.941
_diffrn_measured_fraction_theta_max 0.941
_diffrn_measurement_device_type 'CCD area detector'
_diffrn_measurement_method 'phi and omega scans'
_diffrn_radiation_monochromator graphite
_diffrn_radiation_source 'fine-focus sealed tube'
_diffrn_radiation_type MoK\a
_diffrn_radiation_wavelength 0.71073
_diffrn_reflns_av_R_equivalents 0.0354
_diffrn_reflns_av_sigmaI/netI 0.0382
_diffrn_reflns_limit_h_max 12
_diffrn_reflns_limit_h_min -12
_diffrn_reflns_limit_k_max 14
_diffrn_reflns_limit_k_min -14
_diffrn_reflns_limit_l_max 20
_diffrn_reflns_limit_l_min -20
_diffrn_reflns_number 15941
_diffrn_reflns_theta_full 28.31
_diffrn_reflns_theta_max 28.31
_diffrn_reflns_theta_min 1.35
_exptl_absorpt_coefficient_mu 5.258
_exptl_absorpt_correction_T_max 0.9146
_exptl_absorpt_correction_T_min 0.5330
_exptl_absorpt_correction_type empirical
_exptl_crystal_density_diffrn 2.039
_exptl_crystal_density_method 'not measured'
_exptl_crystal_F_000 904
_exptl_crystal_size_max 0.4
_exptl_crystal_size_mid 0.2
_exptl_crystal_size_min 0.2
_refine_diff_density_max 1.169
_refine_diff_density_min -0.628
_refine_diff_density_rms 0.097
_refine_ls_extinction_method none
_refine_ls_goodness_of_fit_ref 1.050
_refine_ls_hydrogen_treatment constr
_refine_ls_matrix_type full
_refine_ls_number_parameters 433
_refine_ls_number_reflns 7171
_refine_ls_number_restraints 0
_refine_ls_restrained_S_all 1.050
_refine_ls_R_factor_all 0.0367
_refine_ls_R_factor_gt 0.0304
_refine_ls_shift/su_max 0.002
_refine_ls_shift/su_mean 0.000
_refine_ls_structure_factor_coef Fsqd
_refine_ls_weighting_details 'calc w=1/[\s^2^(Fo^2^)+(0.0420P)^2^+0.4080P] where P=(Fo^2^+2Fc^2^)/3'
_refine_ls_weighting_scheme calc
_refine_ls_wR_factor_gt 0.0747
_refine_ls_wR_factor_ref 0.0768
_reflns_number_gt 6307
_reflns_number_total 7171
_reflns_threshold_expression >2sigma(I)
_cod_data_source_file b702032p.txt
_cod_data_source_block 1
_cod_depositor_comments
;
The following automatic conversions were performed:
'_symmetry_cell_setting' value 'Triclinic' changed to 'triclinic'
according to '/home/saulius/struct/CIF-dictionaries/cif_core.dic'
dictionary named 'cif_core.dic' version 2.4.1 from 2010-06-29.

Automatic conversion script
Id: cif_fix_enum 1527 2010-12-29 10:47:43Z saulius 
;
_cod_original_cell_volume 1527.7(5)
_cod_original_sg_symbol_H-M 'P-1 '
_cod_database_code 7202789

loop_
_symmetry_equiv_pos_as_xyz
'x, y, z'
'-x, -y, -z'

loop_
_atom_site_label
_atom_site_type_symbol
_atom_site_fract_x
_atom_site_fract_y
_atom_site_fract_z
_atom_site_U_iso_or_equiv
_atom_site_adp_type
_atom_site_occupancy
_atom_site_symmetry_multiplicity
_atom_site_calc_flag
_atom_site_refinement_flags
_atom_site_disorder_assembly
_atom_site_disorder_group
Hg1 Hg 0.706107(16) 0.821558(13) 0.727418(10) 0.03702(6) Uani 1 1 d . . .
P1 P 0.39109(13) 1.12521(11) 0.84843(8) 0.0476(3) Uani 1 1 d . . .
F1 F 1.1788(4) 0.5229(4) 0.6634(3) 0.1078(15) Uani 1 1 d . . .
O1 O 0.9702(4) 1.1725(4) 0.5439(3) 0.0770(12) Uani 1 1 d . . .
N1 N 0.5244(4) 0.5945(3) 0.7558(2) 0.0390(7) Uani 1 1 d . . .
C1 C 0.6225(4) 0.6667(4) 0.6977(3) 0.0384(8) Uani 1 1 d . . .
P2 P 1.02545(14) 0.51486(12) 0.72739(8) 0.0522(3) Uani 1 1 d . . .
F2 F 1.0914(5) 0.5661(4) 0.8008(3) 0.1172(15) Uani 1 1 d . . .
O2 O 0.5378(3) 0.6826(3) 0.4705(2) 0.0564(8) Uani 1 1 d . . .
N2 N 0.6500(4) 0.6150(3) 0.6244(2) 0.0420(8) Uani 1 1 d . . .
C2 C 0.4925(5) 0.4963(4) 0.7172(3) 0.0508(11) Uani 1 1 d . . .
H2 H 0.4289 0.4336 0.7430 0.061 Uiso 1 1 calc R . .
F3 F 1.0680(5) 0.3788(3) 0.7658(3) 0.0966(12) Uani 1 1 d . . .
N3 N 0.5010(4) 0.7240(3) 0.8612(2) 0.0471(8) Uani 1 1 d . . .
C3 C 0.5707(6) 0.5093(4) 0.6359(3) 0.0537(11) Uani 1 1 d . . .
H3 H 0.5719 0.4570 0.5944 0.064 Uiso 1 1 calc R . .
F4 F 0.9825(4) 0.6523(3) 0.6837(3) 0.0775(10) Uani 1 1 d . . .
N4 N 0.3256(5) 0.5631(4) 0.9830(3) 0.0667(12) Uani 1 1 d . . .
C4 C 0.4656(4) 0.6190(4) 0.8426(3) 0.0384(8) Uani 1 1 d . . .
F5 F 0.8680(4) 0.5085(4) 0.7864(3) 0.1081(14) Uani 1 1 d . . .
N5 N 0.7500(5) 0.7653(5) 0.3997(3) 0.0701(13) Uani 1 1 d . . .
H5A H 0.7133 0.7919 0.3524 0.084 Uiso 1 1 calc R . .
H5B H 0.8409 0.7783 0.4020 0.084 Uiso 1 1 calc R . .
C5 C 0.4482(6) 0.7486(5) 0.9425(3) 0.0549(11) Uani 1 1 d . . .
H5 H 0.4706 0.8218 0.9587 0.066 Uiso 1 1 calc R . .
F6 F 0.9547(5) 0.4645(4) 0.6542(3) 0.1003(13) Uani 1 1 d . . .
N6 N 0.8669(4) 0.9911(3) 0.8120(2) 0.0371(7) Uani 1 1 d . . .
C6 C 0.3611(6) 0.6671(5) 1.0027(3) 0.0564(12) Uani 1 1 d . . .
H6 H 0.3265 0.6865 1.0589 0.068 Uiso 1 1 calc R . .
F7 F 0.4363(7) 1.0036(4) 0.8087(3) 0.1274(18) Uani 1 1 d . . .
N7 N 0.7883(4) 1.0947(3) 0.6992(2) 0.0424(8) Uani 1 1 d . . .
C7 C 0.3777(6) 0.5373(5) 0.9031(3) 0.0568(12) Uani 1 1 d . . .
H7 H 0.3551 0.4638 0.8874 0.068 Uiso 1 1 calc R . .
F8 F 0.2338(4) 1.1280(5) 0.8189(3) 0.1151(15) Uani 1 1 d . . .
N8 N 0.8311(4) 0.7886(3) 0.8767(2) 0.0443(8) Uani 1 1 d . . .
C8 C 0.7505(5) 0.6615(5) 0.5443(3) 0.0490(10) Uani 1 1 d . . .
H8A H 0.8223 0.5972 0.5286 0.059 Uiso 1 1 calc R . .
H8B H 0.8041 0.7287 0.5556 0.059 Uiso 1 1 calc R . .
F9 F 0.5466(4) 1.1181(7) 0.8747(3) 0.147(2) Uani 1 1 d . . .
N9 N 1.0294(5) 0.8044(4) 0.9917(3) 0.0561(10) Uani 1 1 d . . .
C9 C 0.6679(5) 0.7053(4) 0.4679(3) 0.0446(9) Uani 1 1 d . . .
F10 F 0.3499(6) 1.2496(4) 0.8829(3) 0.1229(17) Uani 1 1 d . . .
N10 N 0.7772(5) 1.2693(4) 0.4855(3) 0.0657(12) Uani 1 1 d . . .
H10A H 0.8333 1.3084 0.4411 0.079 Uiso 1 1 calc R . .
H10B H 0.6824 1.2798 0.4906 0.079 Uiso 1 1 calc R . .
N11 N 0.5281(7) 1.0848(6) 0.3947(4) 0.0898(16) Uani 1 1 d . . .
C10 C 0.7972(4) 0.9806(4) 0.7429(2) 0.0370(8) Uani 1 1 d . . .
F11 F 0.3240(5) 1.0561(4) 0.9414(3) 0.1077(14) Uani 1 1 d . . .
C11 C 0.9002(5) 1.1118(4) 0.8101(3) 0.0456(10) Uani 1 1 d . . .
H11 H 0.9474 1.1427 0.8502 0.055 Uiso 1 1 calc R . .
F12 F 0.4508(5) 1.1957(4) 0.7533(2) 0.1030(13) Uani 1 1 d . . .
C12 C 0.8508(5) 1.1752(4) 0.7390(3) 0.0508(11) Uani 1 1 d . . .
H12 H 0.8579 1.2589 0.7202 0.061 Uiso 1 1 calc R . .
C13 C 0.9016(4) 0.8893(4) 0.8754(2) 0.0360(8) Uani 1 1 d . . .
C14 C 0.8603(5) 0.6941(4) 0.9366(3) 0.0500(11) Uani 1 1 d . . .
H14 H 0.8156 0.6201 0.9393 0.060 Uiso 1 1 calc R . .
C15 C 0.9561(6) 0.7044(5) 0.9949(3) 0.0548(11) Uani 1 1 d . . .
H15 H 0.9696 0.6381 1.0382 0.066 Uiso 1 1 calc R . .
C16 C 1.0043(5) 0.8980(4) 0.9300(3) 0.0484(10) Uani 1 1 d . . .
H16 H 1.0559 0.9695 0.9237 0.058 Uiso 1 1 calc R . .
C17 C 0.7235(5) 1.1312(4) 0.6186(3) 0.0498(11) Uani 1 1 d . . .
H17A H 0.6386 1.1866 0.6303 0.060 Uiso 1 1 calc R . .
H17B H 0.6894 1.0595 0.6002 0.060 Uiso 1 1 calc R . .
C18 C 0.8365(5) 1.1937(4) 0.5453(3) 0.0503(11) Uani 1 1 d . . .
C19 C 0.6472(8) 1.0886(6) 0.3608(5) 0.0840(18) Uani 1 1 d . . .
C20 C 0.7997(9) 1.0906(10) 0.3165(7) 0.142(4) Uani 1 1 d . . .
H20B H 0.8631 1.0498 0.3564 0.212 Uiso 1 1 calc R . .
H20C H 0.8282 1.1739 0.2980 0.212 Uiso 1 1 calc R . .
H20A H 0.8089 1.0494 0.2658 0.212 Uiso 1 1 calc R . .

loop_
_atom_site_aniso_label
_atom_site_aniso_U_11
_atom_site_aniso_U_22
_atom_site_aniso_U_33
_atom_site_aniso_U_23
_atom_site_aniso_U_13
_atom_site_aniso_U_12
Hg1 0.03768(9) 0.03641(9) 0.03823(9) -0.00011(6) -0.01003(6) -0.01459(6)
P1 0.0492(6) 0.0505(7) 0.0435(6) -0.0065(5) -0.0080(5) -0.0040(5)
F1 0.060(2) 0.109(3) 0.127(3) 0.031(3) 0.012(2) 0.014(2)
O1 0.0417(19) 0.112(3) 0.069(2) 0.013(2) -0.0071(17) -0.0164(19)
N1 0.0385(17) 0.0339(17) 0.0462(19) -0.0022(14) -0.0107(14) -0.0121(13)
C1 0.0322(18) 0.041(2) 0.044(2) -0.0005(17) -0.0137(16) -0.0075(15)
P2 0.0511(7) 0.0509(7) 0.0526(7) 0.0048(5) -0.0141(5) -0.0024(5)
F2 0.131(4) 0.120(3) 0.127(4) -0.037(3) -0.084(3) 0.008(3)
O2 0.0465(17) 0.070(2) 0.0599(19) -0.0107(17) -0.0258(15) -0.0097(15)
N2 0.0397(18) 0.050(2) 0.0408(18) -0.0066(15) -0.0157(15) -0.0096(15)
C2 0.056(3) 0.039(2) 0.061(3) -0.004(2) -0.017(2) -0.0170(19)
F3 0.125(3) 0.066(2) 0.094(3) 0.0222(19) -0.042(2) 0.011(2)
N3 0.050(2) 0.0417(19) 0.050(2) -0.0050(16) -0.0036(17) -0.0145(16)
C3 0.064(3) 0.046(3) 0.061(3) -0.019(2) -0.022(2) -0.011(2)
F4 0.0665(19) 0.0515(17) 0.107(3) 0.0106(17) -0.0146(18) 0.0001(14)
N4 0.073(3) 0.062(3) 0.059(3) 0.000(2) 0.007(2) -0.024(2)
C4 0.0318(18) 0.038(2) 0.046(2) 0.0007(17) -0.0102(16) -0.0058(15)
F5 0.077(2) 0.135(4) 0.094(3) 0.014(2) 0.015(2) -0.014(2)
N5 0.054(2) 0.103(4) 0.050(2) 0.009(2) -0.018(2) -0.010(2)
C5 0.060(3) 0.047(3) 0.057(3) -0.007(2) -0.004(2) -0.011(2)
F6 0.133(3) 0.089(3) 0.096(3) -0.018(2) -0.067(3) 0.001(2)
N6 0.0397(17) 0.0338(17) 0.0379(17) -0.0012(13) -0.0066(14) -0.0109(13)
C6 0.059(3) 0.056(3) 0.050(3) -0.004(2) 0.001(2) -0.005(2)
F7 0.190(5) 0.072(3) 0.127(4) -0.040(3) -0.031(4) 0.031(3)
N7 0.0416(18) 0.0407(18) 0.0441(19) 0.0051(15) -0.0113(15) -0.0134(14)
C7 0.065(3) 0.046(3) 0.056(3) -0.001(2) 0.001(2) -0.021(2)
F8 0.068(2) 0.159(4) 0.122(3) -0.003(3) -0.040(2) -0.017(3)
N8 0.054(2) 0.0393(19) 0.0412(18) -0.0022(15) -0.0100(16) -0.0149(15)
C8 0.042(2) 0.066(3) 0.042(2) -0.008(2) -0.0134(18) -0.006(2)
F9 0.058(2) 0.301(8) 0.093(3) -0.055(4) -0.023(2) -0.006(3)
N9 0.060(2) 0.058(2) 0.052(2) 0.0033(19) -0.0226(19) -0.0093(19)
C9 0.049(2) 0.051(3) 0.038(2) -0.0124(19) -0.0145(18) 0.0026(19)
F10 0.167(4) 0.071(3) 0.126(3) -0.040(2) 0.020(3) -0.018(3)
N10 0.058(2) 0.087(3) 0.045(2) 0.019(2) -0.0073(19) -0.022(2)
N11 0.070(3) 0.092(4) 0.112(5) -0.014(3) -0.029(3) -0.002(3)
C10 0.0364(19) 0.040(2) 0.0328(19) 0.0011(16) -0.0039(15) -0.0122(16)
F11 0.099(3) 0.125(3) 0.075(2) 0.031(2) 0.010(2) 0.000(2)
C11 0.049(2) 0.039(2) 0.053(2) -0.0051(19) -0.0157(19) -0.0144(18)
F12 0.114(3) 0.114(3) 0.063(2) 0.012(2) 0.011(2) -0.003(3)
C12 0.058(3) 0.034(2) 0.061(3) 0.001(2) -0.014(2) -0.0148(19)
C13 0.0380(19) 0.039(2) 0.0314(18) -0.0046(15) -0.0044(15) -0.0077(16)
C14 0.060(3) 0.043(2) 0.045(2) 0.0051(19) -0.009(2) -0.014(2)
C15 0.062(3) 0.055(3) 0.045(2) 0.005(2) -0.013(2) -0.002(2)
C16 0.052(2) 0.051(3) 0.044(2) 0.0005(19) -0.0142(19) -0.016(2)
C17 0.044(2) 0.053(3) 0.050(2) 0.015(2) -0.0165(19) -0.0169(19)
C18 0.049(3) 0.058(3) 0.044(2) 0.001(2) -0.0088(19) -0.019(2)
C19 0.082(4) 0.079(4) 0.102(5) -0.033(4) -0.027(4) -0.009(3)
C20 0.101(6) 0.176(10) 0.162(9) -0.106(8) 0.033(6) -0.054(6)

loop_
_atom_type_symbol
_atom_type_description
_atom_type_scat_dispersion_real
_atom_type_scat_dispersion_imag
_atom_type_scat_source
C C 0.0033 0.0016 'International Tables Vol C Tables 4.2.6.8 and 6.1.1.4'
H H 0.0000 0.0000 'International Tables Vol C Tables 4.2.6.8 and 6.1.1.4'
N N 0.0061 0.0033 'International Tables Vol C Tables 4.2.6.8 and 6.1.1.4'
O O 0.0106 0.0060 'International Tables Vol C Tables 4.2.6.8 and 6.1.1.4'
F F 0.0171 0.0103 'International Tables Vol C Tables 4.2.6.8 and 6.1.1.4'
P P 0.1023 0.0942 'International Tables Vol C Tables 4.2.6.8 and 6.1.1.4'
Hg Hg -2.3894 9.2266 'International Tables Vol C Tables 4.2.6.8 and 6.1.1.4'

loop_
_geom_angle_atom_site_label_1
_geom_angle_atom_site_label_2
_geom_angle_atom_site_label_3
_geom_angle
_geom_angle_site_symmetry_1
_geom_angle_site_symmetry_3
_geom_angle_publ_flag
C10 Hg1 C1 173.95(14) . . ?
C10 Hg1 N3 116.55(13) . . ?
C1 Hg1 N3 69.18(14) . . ?
F9 P1 F10 92.9(3) . . ?
F9 P1 F11 91.3(3) . . ?
F10 P1 F11 89.6(3) . . ?
F9 P1 F7 87.0(3) . . ?
F10 P1 F7 176.9(3) . . ?
F11 P1 F7 93.5(3) . . ?
F9 P1 F8 177.5(3) . . ?
F10 P1 F8 89.5(3) . . ?
F11 P1 F8 89.3(3) . . ?
F7 P1 F8 90.5(3) . . ?
F9 P1 F12 91.5(3) . . ?
F10 P1 F12 90.2(2) . . ?
F11 P1 F12 177.1(3) . . ?
F7 P1 F12 86.8(3) . . ?
F8 P1 F12 87.8(3) . . ?
C1 N1 C2 109.5(4) . . ?
C1 N1 C4 123.8(3) . . ?
C2 N1 C4 126.7(3) . . ?
N2 C1 N1 106.2(3) . . ?
N2 C1 Hg1 130.5(3) . . ?
N1 C1 Hg1 123.3(3) . . ?
F2 P2 F5 90.7(3) . . ?
F2 P2 F1 92.1(3) . . ?
F5 P2 F1 176.7(3) . . ?
F2 P2 F3 91.6(2) . . ?
F5 P2 F3 92.0(2) . . ?
F1 P2 F3 89.7(2) . . ?
F2 P2 F6 178.5(3) . . ?
F5 P2 F6 88.0(3) . . ?
F1 P2 F6 89.2(3) . . ?
F3 P2 F6 89.1(2) . . ?
F2 P2 F4 90.7(2) . . ?
F5 P2 F4 89.2(2) . . ?
F1 P2 F4 89.0(2) . . ?
F3 P2 F4 177.4(2) . . ?
F6 P2 F4 88.6(2) . . ?
C1 N2 C3 109.9(4) . . ?
C1 N2 C8 125.1(4) . . ?
C3 N2 C8 124.9(4) . . ?
C3 C2 N1 106.7(4) . . ?
C4 N3 C5 116.5(4) . . ?
C4 N3 Hg1 107.6(3) . . ?
C5 N3 Hg1 135.0(3) . . ?
C2 C3 N2 107.6(4) . . ?
C6 N4 C7 117.8(4) . . ?
N3 C4 C7 122.4(4) . . ?
N3 C4 N1 115.4(3) . . ?
C7 C4 N1 122.2(4) . . ?
N3 C5 C6 121.0(5) . . ?
C10 N6 C11 110.3(3) . . ?
C10 N6 C13 123.4(3) . . ?
C11 N6 C13 126.3(3) . . ?
N4 C6 C5 121.8(5) . . ?
C10 N7 C12 111.0(4) . . ?
C10 N7 C17 125.9(4) . . ?
C12 N7 C17 123.1(4) . . ?
N4 C7 C4 120.5(4) . . ?
C13 N8 C14 116.0(4) . . ?
N2 C8 C9 111.7(3) . . ?
C15 N9 C16 116.7(4) . . ?
O2 C9 N5 124.5(4) . . ?
O2 C9 C8 122.2(4) . . ?
N5 C9 C8 113.4(4) . . ?
N7 C10 N6 104.9(3) . . ?
N7 C10 Hg1 131.0(3) . . ?
N6 C10 Hg1 123.6(3) . . ?
C12 C11 N6 106.2(4) . . ?
C11 C12 N7 107.7(4) . . ?
N8 C13 C16 123.4(4) . . ?
N8 C13 N6 115.5(3) . . ?
C16 C13 N6 121.1(4) . . ?
N8 C14 C15 120.9(4) . . ?
N9 C15 C14 122.7(4) . . ?
N9 C16 C13 120.1(4) . . ?
N7 C17 C18 110.6(3) . . ?
O1 C18 N10 125.0(4) . . ?
O1 C18 C17 121.4(4) . . ?
N10 C18 C17 113.7(4) . . ?
N11 C19 C20 178.5(8) . . ?

loop_
_geom_bond_atom_site_label_1
_geom_bond_atom_site_label_2
_geom_bond_distance
_geom_bond_site_symmetry_2
_geom_bond_publ_flag
Hg1 C10 2.058(4) . ?
Hg1 C1 2.066(4) . ?
Hg1 N3 2.689(3) . ?
P1 F9 1.537(4) . ?
P1 F10 1.558(4) . ?
P1 F11 1.567(4) . ?
P1 F7 1.572(4) . ?
P1 F8 1.577(4) . ?
P1 F12 1.583(4) . ?
F1 P2 1.576(4) . ?
O1 C18 1.228(6) . ?
N1 C1 1.359(5) . ?
N1 C2 1.390(5) . ?
N1 C4 1.425(5) . ?
C1 N2 1.334(5) . ?
P2 F2 1.568(4) . ?
P2 F5 1.571(4) . ?
P2 F3 1.579(4) . ?
P2 F6 1.585(4) . ?
P2 F4 1.618(3) . ?
O2 C9 1.224(5) . ?
N2 C3 1.386(6) . ?
N2 C8 1.458(5) . ?
C2 C3 1.333(7) . ?
N3 C4 1.313(5) . ?
N3 C5 1.337(6) . ?
N4 C6 1.310(7) . ?
N4 C7 1.320(6) . ?
C4 C7 1.384(6) . ?
N5 C9 1.303(6) . ?
C5 C6 1.375(6) . ?
N6 C10 1.358(5) . ?
N6 C11 1.383(5) . ?
N6 C13 1.431(5) . ?
N7 C10 1.340(5) . ?
N7 C12 1.362(5) . ?
N7 C17 1.461(5) . ?
N8 C13 1.318(5) . ?
N8 C14 1.331(6) . ?
C8 C9 1.510(6) . ?
N9 C15 1.319(6) . ?
N9 C16 1.331(6) . ?
N10 C18 1.311(6) . ?
N11 C19 1.128(8) . ?
C11 C12 1.340(6) . ?
C13 C16 1.383(6) . ?
C14 C15 1.381(7) . ?
C17 C18 1.512(6) . ?
C19 C20 1.448(10) . ?
